data_4109302
loop_
_publ_author_name
'Christian Albrecht'
'Sebastian Schwieger'
'Clemens Bruhn'
'Christoph Wagner'
'Ralph Kluge'
'Harry Schmidt'
'Dirk Steinborn'

_publ_section_title
;
 Alkylthio Bridged 44 cve Triangular Platinum Clusters: Synthesis,
 Oxidation, Degradation, Ligand Substitution, and Quantum Chemical
 Calculations
;
_journal_name_full 'Journal of the American Chemical Society'
_journal_page_first 4551
_journal_page_last 4566
_journal_paper_doi 10.1021/ja068476r
_journal_volume 129
_journal_year 2007
_chemical_formula_sum 'C39 H38 Br2 Cl2 P2 Pt2 S2'
_chemical_formula_weight 1253.65
_chemical_name_systematic
; 
 ? 
;
_space_group_IT_number 2
_symmetry_cell_setting triclinic
_symmetry_space_group_name_Hall '-P 1'
_symmetry_space_group_name_H-M 'P -1'
_atom_sites_solution_hydrogens geom
_atom_sites_solution_primary direct
_atom_sites_solution_secondary difmap
_audit_creation_method SHELXL-97
_cell_angle_alpha 98.75(2)
_cell_angle_beta 112.40(2)
_cell_angle_gamma 92.88(3)
_cell_formula_units_Z 2
_cell_length_a 11.350(2)
_cell_length_b 13.561(3)
_cell_length_c 14.212(3)
_cell_measurement_reflns_used 7998
_cell_measurement_temperature 220(2)
_cell_volume 1984.8(8)
_computing_structure_refinement 'SHELXL-97 (Sheldrick, 1997)'
_computing_structure_solution 'SHELXS-97 (Sheldrick, 1990)'
_diffrn_ambient_temperature 220(2)
_diffrn_measured_fraction_theta_full 0.916
_diffrn_measured_fraction_theta_max 0.916
_diffrn_measurement_device_type STOE-IPDS
_diffrn_radiation_monochromator graphite
_diffrn_radiation_source 'fine-focus sealed tube'
_diffrn_radiation_type MoK\a
_diffrn_radiation_wavelength 0.71073
_diffrn_reflns_av_R_equivalents 0.0685
_diffrn_reflns_av_sigmaI/netI 0.0617
_diffrn_reflns_limit_h_max 13
_diffrn_reflns_limit_h_min -13
_diffrn_reflns_limit_k_max 16
_diffrn_reflns_limit_k_min -16
_diffrn_reflns_limit_l_max 17
_diffrn_reflns_limit_l_min -17
_diffrn_reflns_number 15269
_diffrn_reflns_theta_full 25.91
_diffrn_reflns_theta_max 25.91
_diffrn_reflns_theta_min 1.97
_exptl_absorpt_coefficient_mu 9.403
_exptl_absorpt_correction_T_max 0.1126
_exptl_absorpt_correction_T_min 0.0313
_exptl_absorpt_correction_type numerical
_exptl_crystal_density_diffrn 2.098
_exptl_crystal_F_000 1188
_exptl_crystal_size_max 0.75
_exptl_crystal_size_mid 0.37
_exptl_crystal_size_min 0.37
_refine_diff_density_max 1.888
_refine_diff_density_min -3.218
_refine_diff_density_rms 0.227
_refine_ls_extinction_coef 0.0007(3)
_refine_ls_extinction_expression Fc^*^=kFc[1+0.001xFc^2^\l^3^/sin(2\q)]^-1/4^
_refine_ls_extinction_method SHELXL
_refine_ls_goodness_of_fit_ref 1.077
_refine_ls_hydrogen_treatment calc
_refine_ls_matrix_type full
_refine_ls_number_parameters 443
_refine_ls_number_reflns 7082
_refine_ls_number_restraints 0
_refine_ls_restrained_S_all 1.077
_refine_ls_R_factor_all 0.0478
_refine_ls_R_factor_gt 0.0423
_refine_ls_shift/su_max 0.001
_refine_ls_shift/su_mean 0.000
_refine_ls_structure_factor_coef Fsqd
_refine_ls_weighting_details 'calc w=1/[\s^2^(Fo^2^)+(0.0589P)^2^+15.0466P] where P=(Fo^2^+2Fc^2^)/3'
_refine_ls_weighting_scheme calc
_refine_ls_wR_factor_gt 0.1148
_refine_ls_wR_factor_ref 0.1218
_reflns_number_gt 6397
_reflns_number_total 7082
_reflns_threshold_expression >2sigma(I)
_cod_data_source_file ja068476rsi20061122_093710.cif
_cod_data_source_block ipds2930
_cod_original_cell_volume 1984.6(7)
_cod_database_code 4109302

loop_
_symmetry_equiv_pos_as_xyz
'x, y, z'
'-x, -y, -z'

loop_
_atom_site_label
_atom_site_type_symbol
_atom_site_fract_x
_atom_site_fract_y
_atom_site_fract_z
_atom_site_U_iso_or_equiv
_atom_site_adp_type
_atom_site_occupancy
_atom_site_symmetry_multiplicity
_atom_site_calc_flag
_atom_site_refinement_flags
C1 C 0.7624(9) 0.5227(8) 0.4021(7) 0.038(2) Uani 1 1 d .
H3 H 0.8007 0.5032 0.3535 0.045 Uiso 1 1 calc R
H2 H 0.6870 0.4771 0.3858 0.045 Uiso 1 1 calc R
H1 H 0.8227 0.5210 0.4708 0.045 Uiso 1 1 calc R
C2 C 0.3086(8) 0.5862(9) 0.3815(7) 0.040(2) Uani 1 1 d .
H6 H 0.2476 0.5336 0.3308 0.048 Uiso 1 1 calc R
H5 H 0.2885 0.6499 0.3618 0.048 Uiso 1 1 calc R
H4 H 0.3048 0.5856 0.4478 0.048 Uiso 1 1 calc R
C3 C 0.7840(8) 0.9233(7) 0.6597(7) 0.0290(19) Uani 1 1 d .
C4 C 0.6849(9) 0.9620(8) 0.5887(8) 0.041(2) Uani 1 1 d .
H7 H 0.6304 0.9205 0.5273 0.049 Uiso 1 1 calc R
C5 C 0.6659(11) 1.0621(10) 0.6082(10) 0.057(3) Uani 1 1 d .
H8 H 0.6005 1.0877 0.5590 0.069 Uiso 1 1 calc R
C6 C 0.7438(11) 1.1238(9) 0.7006(10) 0.050(3) Uani 1 1 d .
H9 H 0.7266 1.1893 0.7159 0.060 Uiso 1 1 calc R
C7 C 0.8474(13) 1.0881(9) 0.7701(9) 0.060(3) Uani 1 1 d .
H10 H 0.9038 1.1305 0.8300 0.073 Uiso 1 1 calc R
C8 C 0.8662(11) 0.9886(8) 0.7493(8) 0.046(3) Uani 1 1 d .
H11 H 0.9355 0.9645 0.7963 0.055 Uiso 1 1 calc R
C9 C 0.8731(7) 0.7506(7) 0.7552(6) 0.0247(17) Uani 1 1 d .
C10 C 0.9987(8) 0.7859(8) 0.8240(6) 0.034(2) Uani 1 1 d .
H12 H 1.0503 0.8290 0.8067 0.040 Uiso 1 1 calc R
C11 C 1.0454(9) 0.7549(9) 0.9199(7) 0.040(2) Uani 1 1 d .
H13 H 1.1292 0.7778 0.9663 0.048 Uiso 1 1 calc R
C12 C 0.9722(10) 0.6929(8) 0.9465(7) 0.040(2) Uani 1 1 d .
H14 H 1.0043 0.6753 1.0116 0.048 Uiso 1 1 calc R
C13 C 0.8487(10) 0.6554(8) 0.8769(7) 0.039(2) Uani 1 1 d .
H15 H 0.7988 0.6105 0.8939 0.047 Uiso 1 1 calc R
C14 C 0.8001(9) 0.6852(8) 0.7820(7) 0.034(2) Uani 1 1 d .
H16 H 0.7168 0.6606 0.7356 0.041 Uiso 1 1 calc R
C15 C 0.9355(7) 0.7956(7) 0.5847(6) 0.0257(18) Uani 1 1 d .
C16 C 1.0179(8) 0.7221(7) 0.5967(7) 0.0315(19) Uani 1 1 d .
H17 H 1.0149 0.6745 0.6368 0.038 Uiso 1 1 calc R
C17 C 1.1047(8) 0.7189(8) 0.5495(7) 0.035(2) Uani 1 1 d .
H18 H 1.1600 0.6696 0.5592 0.042 Uiso 1 1 calc R
C18 C 1.1107(9) 0.7875(8) 0.4885(7) 0.038(2) Uani 1 1 d .
H19 H 1.1707 0.7854 0.4585 0.045 Uiso 1 1 calc R
C19 C 1.0281(9) 0.8580(8) 0.4729(7) 0.037(2) Uani 1 1 d .
H20 H 1.0298 0.9031 0.4301 0.044 Uiso 1 1 calc R
C20 C 0.9405(8) 0.8637(7) 0.5203(7) 0.0314(19) Uani 1 1 d .
H21 H 0.8851 0.9129 0.5093 0.038 Uiso 1 1 calc R
C21 C 0.6607(7) 0.8311(6) 0.2135(6) 0.0240(17) Uani 1 1 d .
C22 C 0.7226(9) 0.8869(7) 0.1676(8) 0.039(2) Uani 1 1 d .
H22 H 0.7428 0.8549 0.1140 0.046 Uiso 1 1 calc R
C23 C 0.7541(11) 0.9888(10) 0.2010(9) 0.055(3) Uani 1 1 d .
H23 H 0.7975 1.0250 0.1710 0.066 Uiso 1 1 calc R
C24 C 0.7231(12) 1.0362(8) 0.2760(9) 0.054(3) Uani 1 1 d .
H24 H 0.7430 1.1056 0.2961 0.065 Uiso 1 1 calc R
C25 C 0.6620(14) 0.9845(9) 0.3245(9) 0.058(3) Uani 1 1 d .
H25 H 0.6428 1.0185 0.3779 0.070 Uiso 1 1 calc R
C26 C 0.6296(10) 0.8818(7) 0.2928(7) 0.040(2) Uani 1 1 d .
H26 H 0.5873 0.8463 0.3241 0.048 Uiso 1 1 calc R
C27 C 0.7576(7) 0.6412(7) 0.1752(6) 0.0248(17) Uani 1 1 d .
C28 C 0.8790(8) 0.6953(8) 0.2151(7) 0.036(2) Uani 1 1 d .
H27 H 0.8897 0.7641 0.2394 0.043 Uiso 1 1 calc R
C29 C 0.9839(9) 0.6456(10) 0.2183(9) 0.056(3) Uani 1 1 d .
H28 H 1.0651 0.6817 0.2444 0.067 Uiso 1 1 calc R
C30 C 0.9698(9) 0.5453(9) 0.1840(8) 0.047(3) Uani 1 1 d .
H29 H 1.0413 0.5131 0.1872 0.056 Uiso 1 1 calc R
C31 C 0.8479(9) 0.4896(8) 0.1435(8) 0.038(2) Uani 1 1 d .
H30 H 0.8382 0.4209 0.1190 0.046 Uiso 1 1 calc R
C32 C 0.7441(8) 0.5372(7) 0.1404(8) 0.036(2) Uani 1 1 d .
H31 H 0.6635 0.5003 0.1149 0.044 Uiso 1 1 calc R
C33 C 0.5260(7) 0.6918(6) 0.0264(6) 0.0225(16) Uani 1 1 d .
C34 C 0.4249(8) 0.7507(8) -0.0016(7) 0.036(2) Uani 1 1 d .
H32 H 0.3998 0.7854 0.0480 0.043 Uiso 1 1 calc R
C35 C 0.3628(9) 0.7560(9) -0.1058(7) 0.042(2) Uani 1 1 d .
H33 H 0.2951 0.7946 -0.1259 0.050 Uiso 1 1 calc R
C36 C 0.3995(9) 0.7052(8) -0.1801(6) 0.037(2) Uani 1 1 d .
H34 H 0.3571 0.7105 -0.2492 0.045 Uiso 1 1 calc R
C37 C 0.4967(9) 0.6477(7) -0.1532(7) 0.0318(19) Uani 1 1 d .
H35 H 0.5207 0.6130 -0.2035 0.038 Uiso 1 1 calc R
C38 C 0.5617(8) 0.6409(7) -0.0481(6) 0.0286(18) Uani 1 1 d .
H36 H 0.6290 0.6018 -0.0291 0.034 Uiso 1 1 calc R
C39 C 0.6841(14) 0.9074(12) 0.8893(13) 0.077(4) Uani 1 1 d .
H37 H 0.6783 0.9065 0.8193 0.093 Uiso 1 1 calc R
H38 H 0.6511 0.8412 0.8927 0.093 Uiso 1 1 calc R
Br1 Br 0.49817(9) 0.75013(9) 0.60996(8) 0.0451(3) Uani 1 1 d .
Br2 Br 0.30120(9) 0.61839(9) 0.13733(8) 0.0436(3) Uani 1 1 d .
P1 P 0.80559(18) 0.79226(17) 0.62965(15) 0.0234(4) Uani 1 1 d .
P2 P 0.61341(18) 0.69751(16) 0.16643(15) 0.0204(4) Uani 1 1 d .
S1 S 0.71890(17) 0.64905(16) 0.39512(14) 0.0233(4) Uani 1 1 d .
S2 S 0.46825(18) 0.56655(16) 0.38940(15) 0.0252(4) Uani 1 1 d .
Pt1 Pt 0.62850(3) 0.69188(2) 0.51294(2) 0.02126(13) Uani 1 1 d .
Pt2 Pt 0.52109(2) 0.63104(2) 0.26240(2) 0.01939(13) Uani 1 1 d .
Cl1 Cl 0.8481(3) 0.9361(3) 0.9780(3) 0.0741(10) Uani 1 1 d .
Cl2 Cl 0.5939(5) 0.9943(5) 0.9183(4) 0.118(2) Uani 1 1 d .

loop_
_atom_site_aniso_label
_atom_site_aniso_U_11
_atom_site_aniso_U_22
_atom_site_aniso_U_33
_atom_site_aniso_U_23
_atom_site_aniso_U_13
_atom_site_aniso_U_12
C1 0.039(5) 0.041(6) 0.029(5) 0.013(4) 0.006(4) 0.019(4)
C2 0.022(4) 0.068(7) 0.026(4) -0.002(4) 0.010(3) -0.006(4)
C3 0.029(4) 0.030(5) 0.028(4) 0.006(3) 0.011(3) 0.006(3)
C4 0.033(5) 0.036(6) 0.045(6) 0.006(4) 0.005(4) 0.011(4)
C5 0.045(6) 0.056(8) 0.065(8) 0.014(6) 0.012(5) 0.024(5)
C6 0.065(7) 0.031(6) 0.066(7) 0.011(5) 0.039(6) 0.010(5)
C7 0.081(8) 0.042(7) 0.039(6) 0.001(5) 0.006(6) 0.005(6)
C8 0.055(6) 0.036(6) 0.030(5) 0.001(4) 0.001(4) 0.008(5)
C9 0.023(4) 0.030(5) 0.021(4) 0.009(3) 0.007(3) 0.006(3)
C10 0.030(4) 0.045(6) 0.024(4) 0.011(4) 0.006(3) 0.009(4)
C11 0.029(4) 0.068(7) 0.019(4) 0.010(4) 0.004(3) 0.016(4)
C12 0.047(5) 0.056(7) 0.027(5) 0.023(4) 0.016(4) 0.023(5)
C13 0.046(5) 0.049(7) 0.037(5) 0.021(4) 0.024(4) 0.020(5)
C14 0.030(4) 0.044(6) 0.034(5) 0.019(4) 0.012(4) 0.013(4)
C15 0.021(4) 0.029(5) 0.021(4) 0.000(3) 0.004(3) -0.001(3)
C16 0.030(4) 0.031(5) 0.031(4) 0.008(3) 0.008(3) 0.006(4)
C17 0.023(4) 0.040(6) 0.036(5) -0.002(4) 0.008(4) 0.004(4)
C18 0.041(5) 0.043(6) 0.034(5) 0.002(4) 0.024(4) -0.001(4)
C19 0.041(5) 0.033(6) 0.036(5) 0.005(4) 0.017(4) -0.007(4)
C20 0.028(4) 0.034(5) 0.032(5) 0.009(4) 0.012(4) 0.004(4)
C21 0.023(4) 0.014(4) 0.031(4) 0.008(3) 0.004(3) -0.003(3)
C22 0.044(5) 0.023(5) 0.049(6) 0.008(4) 0.019(4) 0.001(4)
C23 0.052(6) 0.051(8) 0.051(7) 0.017(5) 0.008(5) -0.016(5)
C24 0.075(8) 0.017(6) 0.057(7) 0.003(5) 0.016(6) -0.014(5)
C25 0.100(10) 0.029(7) 0.041(6) 0.004(4) 0.023(6) 0.013(6)
C26 0.059(6) 0.027(6) 0.033(5) 0.003(4) 0.020(4) 0.002(4)
C27 0.025(4) 0.031(5) 0.020(4) 0.007(3) 0.009(3) 0.009(3)
C28 0.025(4) 0.035(6) 0.034(5) -0.007(4) 0.002(4) 0.002(4)
C29 0.022(5) 0.075(9) 0.052(7) -0.008(6) 0.003(4) 0.003(5)
C30 0.030(5) 0.050(7) 0.049(6) -0.006(5) 0.008(4) 0.013(4)
C31 0.039(5) 0.029(5) 0.040(5) -0.004(4) 0.013(4) 0.008(4)
C32 0.027(4) 0.029(5) 0.048(6) 0.003(4) 0.010(4) 0.002(4)
C33 0.021(4) 0.028(5) 0.017(4) 0.005(3) 0.006(3) -0.002(3)
C34 0.032(4) 0.051(6) 0.030(5) 0.013(4) 0.015(4) 0.017(4)
C35 0.035(5) 0.059(7) 0.034(5) 0.024(5) 0.008(4) 0.020(5)
C36 0.034(5) 0.055(7) 0.014(4) 0.008(4) 0.001(3) -0.007(4)
C37 0.038(5) 0.033(5) 0.024(4) 0.005(3) 0.012(4) -0.002(4)
C38 0.029(4) 0.035(5) 0.023(4) 0.005(3) 0.011(3) 0.006(4)
C39 0.070(9) 0.072(11) 0.085(11) 0.002(8) 0.030(8) 0.009(7)
Br1 0.0390(5) 0.0598(7) 0.0374(5) 0.0042(4) 0.0179(4) 0.0057(4)
Br2 0.0299(5) 0.0594(7) 0.0346(5) 0.0109(4) 0.0049(4) 0.0016(4)
P1 0.0195(9) 0.0291(12) 0.0185(9) 0.0050(8) 0.0039(7) 0.0018(8)
P2 0.0184(9) 0.0238(11) 0.0179(9) 0.0033(7) 0.0064(7) 0.0012(7)
S1 0.0175(8) 0.0324(12) 0.0165(9) 0.0035(7) 0.0036(7) 0.0018(7)
S2 0.0254(9) 0.0280(12) 0.0196(9) 0.0051(7) 0.0065(7) -0.0036(8)
Pt1 0.01855(17) 0.0276(2) 0.01574(17) 0.00457(12) 0.00464(12) 0.00123(12)
Pt2 0.01810(17) 0.0232(2) 0.01516(17) 0.00373(11) 0.00480(12) 0.00111(12)
Cl1 0.0521(17) 0.104(3) 0.073(2) 0.020(2) 0.0300(16) 0.0174(17)
Cl2 0.084(3) 0.131(4) 0.119(4) 0.015(3) 0.017(3) 0.059(3)

loop_
_atom_type_symbol
_atom_type_description
_atom_type_scat_dispersion_real
_atom_type_scat_dispersion_imag
_atom_type_scat_source
C C 0.0033 0.0016 'International Tables Vol C Tables 4.2.6.8 and 6.1.1.4'
H H 0.0000 0.0000 'International Tables Vol C Tables 4.2.6.8 and 6.1.1.4'
Br Br -0.2901 2.4595 'International Tables Vol C Tables 4.2.6.8 and 6.1.1.4'
P P 0.1023 0.0942 'International Tables Vol C Tables 4.2.6.8 and 6.1.1.4'
S S 0.1246 0.1234 'International Tables Vol C Tables 4.2.6.8 and 6.1.1.4'
Pt Pt -1.7033 8.3905 'International Tables Vol C Tables 4.2.6.8 and 6.1.1.4'
Cl Cl 0.1484 0.1585 'International Tables Vol C Tables 4.2.6.8 and 6.1.1.4'

loop_
_geom_angle_atom_site_label_1
_geom_angle_atom_site_label_2
_geom_angle_atom_site_label_3
_geom_angle
C4 C3 C8 118.0(9)
C4 C3 P1 118.9(7)
C8 C3 P1 123.1(7)
C3 C4 C5 120.7(10)
C6 C5 C4 120.2(10)
C7 C6 C5 119.9(11)
C6 C7 C8 119.2(11)
C7 C8 C3 121.8(9)
C14 C9 C10 119.5(8)
C14 C9 P1 120.4(6)
C10 C9 P1 120.1(7)
C9 C10 C11 118.5(10)
C12 C11 C10 121.6(9)
C11 C12 C13 119.9(9)
C14 C13 C12 119.6(10)
C9 C14 C13 120.9(9)
C16 C15 C20 117.6(8)
C16 C15 P1 121.8(7)
C20 C15 P1 119.6(6)
C15 C16 C17 120.5(9)
C18 C17 C16 121.4(8)
C19 C18 C17 119.1(9)
C18 C19 C20 120.8(10)
C19 C20 C15 120.6(8)
C22 C21 C26 118.3(8)
C22 C21 P2 120.7(7)
C26 C21 P2 120.9(7)
C23 C22 C21 120.5(10)
C24 C23 C22 120.5(12)
C23 C24 C25 121.4(11)
C26 C25 C24 119.3(11)
C25 C26 C21 119.9(11)
C28 C27 C32 119.3(7)
C28 C27 P2 123.5(7)
C32 C27 P2 117.2(7)
C29 C28 C27 119.4(9)
C30 C29 C28 120.9(10)
C29 C30 C31 120.4(9)
C32 C31 C30 119.4(9)
C31 C32 C27 120.6(9)
C38 C33 C34 120.1(7)
C38 C33 P2 123.9(6)
C34 C33 P2 115.8(6)
C35 C34 C33 118.1(8)
C36 C35 C34 121.5(8)
C37 C36 C35 120.4(8)
C36 C37 C38 119.5(8)
C33 C38 C37 120.4(8)
Cl2 C39 Cl1 110.5(9)
C3 P1 C15 104.3(4)
C3 P1 C9 105.8(4)
C15 P1 C9 105.2(4)
C3 P1 Pt1 115.4(3)
C15 P1 Pt1 111.9(3)
C9 P1 Pt1 113.4(3)
C21 P2 C27 106.8(4)
C21 P2 C33 102.0(4)
C27 P2 C33 103.6(4)
C21 P2 Pt2 110.8(3)
C27 P2 Pt2 110.7(3)
C33 P2 Pt2 121.6(3)
C1 S1 Pt2 105.6(3)
C1 S1 Pt1 108.0(3)
Pt2 S1 Pt1 90.22(7)
C2 S2 Pt1 112.8(3)
C2 S2 Pt2 113.5(4)
Pt1 S2 Pt2 86.34(7)
P1 Pt1 S1 94.30(7)
P1 Pt1 S2 170.10(7)
S1 Pt1 S2 79.06(7)
P1 Pt1 Br1 92.01(6)
S1 Pt1 Br1 168.28(5)
S2 Pt1 Br1 95.84(6)
P2 Pt2 S1 89.00(7)
P2 Pt2 S2 168.16(7)
S1 Pt2 S2 79.16(7)
P2 Pt2 Br2 96.28(6)
S1 Pt2 Br2 173.11(5)
S2 Pt2 Br2 95.53(6)

loop_
_geom_bond_atom_site_label_1
_geom_bond_atom_site_label_2
_geom_bond_distance
C1 S1 1.813(9)
C2 S2 1.809(9)
C3 C4 1.383(12)
C3 C8 1.394(13)
C3 P1 1.815(9)
C4 C5 1.387(15)
C5 C6 1.383(17)
C6 C7 1.382(16)
C7 C8 1.382(16)
C9 C14 1.374(13)
C9 C10 1.395(12)
C9 P1 1.843(8)
C10 C11 1.400(12)
C11 C12 1.344(16)
C12 C13 1.386(15)
C13 C14 1.381(13)
C15 C16 1.386(12)
C15 C20 1.409(13)
C15 P1 1.818(8)
C16 C17 1.386(13)
C17 C18 1.381(15)
C18 C19 1.355(14)
C19 C20 1.397(13)
C21 C22 1.392(14)
C21 C26 1.400(13)
C21 P2 1.810(8)
C22 C23 1.373(16)
C23 C24 1.332(18)
C24 C25 1.383(18)
C25 C26 1.382(16)
C27 C28 1.391(13)
C27 C32 1.402(13)
C27 P2 1.810(8)
C28 C29 1.386(13)
C29 C30 1.352(16)
C30 C31 1.405(15)
C31 C32 1.360(12)
C33 C38 1.376(11)
C33 C34 1.398(11)
C33 P2 1.841(8)
C34 C35 1.392(12)
C35 C36 1.381(14)
C36 C37 1.351(13)
C37 C38 1.412(12)
C39 Cl2 1.705(14)
C39 Cl1 1.787(15)
Br1 Pt1 2.4603(11)
Br2 Pt2 2.4290(12)
P1 Pt1 2.267(2)
P2 Pt2 2.267(2)
S1 Pt2 2.2880(19)
S1 Pt1 2.295(2)
S2 Pt1 2.372(2)
S2 Pt2 2.374(2)

loop_
_geom_torsion_atom_site_label_1
_geom_torsion_atom_site_label_2
_geom_torsion_atom_site_label_3
_geom_torsion_atom_site_label_4
_geom_torsion
C8 C3 C4 C5 -2.0(17)
P1 C3 C4 C5 -179.3(10)
C3 C4 C5 C6 -2.0(19)
C4 C5 C6 C7 5(2)
C5 C6 C7 C8 -5(2)
C6 C7 C8 C3 1(2)
C4 C3 C8 C7 2.8(18)
P1 C3 C8 C7 179.9(10)
C14 C9 C10 C11 -1.5(13)
P1 C9 C10 C11 178.2(7)
C9 C10 C11 C12 -0.3(14)
C10 C11 C12 C13 2.2(15)
C11 C12 C13 C14 -2.5(15)
C10 C9 C14 C13 1.2(13)
P1 C9 C14 C13 -178.4(7)
C12 C13 C14 C9 0.8(14)
C20 C15 C16 C17 2.2(12)
P1 C15 C16 C17 171.2(7)
C15 C16 C17 C18 -0.8(14)
C16 C17 C18 C19 -1.4(14)
C17 C18 C19 C20 2.1(14)
C18 C19 C20 C15 -0.6(14)
C16 C15 C20 C19 -1.5(12)
P1 C15 C20 C19 -170.8(7)
C26 C21 C22 C23 1.1(14)
P2 C21 C22 C23 177.6(8)
C21 C22 C23 C24 -1.7(16)
C22 C23 C24 C25 1.9(19)
C23 C24 C25 C26 -1.6(19)
C24 C25 C26 C21 1.0(17)
C22 C21 C26 C25 -0.8(14)
P2 C21 C26 C25 -177.3(8)
C32 C27 C28 C29 0.9(15)
P2 C27 C28 C29 -179.7(8)
C27 C28 C29 C30 -0.5(18)
C28 C29 C30 C31 0.6(19)
C29 C30 C31 C32 -0.9(18)
C30 C31 C32 C27 1.3(16)
C28 C27 C32 C31 -1.3(15)
P2 C27 C32 C31 179.3(8)
C38 C33 C34 C35 -0.1(15)
P2 C33 C34 C35 174.5(8)
C33 C34 C35 C36 -0.3(17)
C34 C35 C36 C37 0.7(17)
C35 C36 C37 C38 -0.7(16)
C34 C33 C38 C37 0.0(14)
P2 C33 C38 C37 -174.1(7)
C36 C37 C38 C33 0.4(15)
C4 C3 P1 C15 100.2(9)
C8 C3 P1 C15 -77.0(10)
C4 C3 P1 C9 -149.1(8)
C8 C3 P1 C9 33.7(10)
C4 C3 P1 Pt1 -23.0(9)
C8 C3 P1 Pt1 159.9(8)
C16 C15 P1 C3 151.1(7)
C20 C15 P1 C3 -40.1(7)
C16 C15 P1 C9 40.0(8)
C20 C15 P1 C9 -151.2(7)
C16 C15 P1 Pt1 -83.5(7)
C20 C15 P1 Pt1 85.3(7)
C14 C9 P1 C3 109.2(8)
C10 C9 P1 C3 -70.4(8)
C14 C9 P1 C15 -140.8(7)
C10 C9 P1 C15 39.6(8)
C14 C9 P1 Pt1 -18.2(8)
C10 C9 P1 Pt1 162.2(6)
C22 C21 P2 C27 57.6(8)
C26 C21 P2 C27 -126.0(7)
C22 C21 P2 C33 -50.8(7)
C26 C21 P2 C33 125.6(7)
C22 C21 P2 Pt2 178.3(6)
C26 C21 P2 Pt2 -5.3(8)
C28 C27 P2 C21 2.1(9)
C32 C27 P2 C21 -178.5(7)
C28 C27 P2 C33 109.3(8)
C32 C27 P2 C33 -71.2(8)
C28 C27 P2 Pt2 -118.7(8)
C32 C27 P2 Pt2 60.7(7)
C38 C33 P2 C21 119.4(8)
C34 C33 P2 C21 -55.0(8)
C38 C33 P2 C27 8.5(9)
C34 C33 P2 C27 -165.9(7)
C38 C33 P2 Pt2 -116.6(7)
C34 C33 P2 Pt2 69.0(8)
C3 P1 Pt1 S1 118.6(3)
C15 P1 Pt1 S1 -0.4(3)
C9 P1 Pt1 S1 -119.2(3)
C3 P1 Pt1 S2 166.0(5)
C15 P1 Pt1 S2 47.0(6)
C9 P1 Pt1 S2 -71.8(5)
C3 P1 Pt1 Br1 -51.5(3)
C15 P1 Pt1 Br1 -170.5(3)
C9 P1 Pt1 Br1 70.6(3)
C1 S1 Pt1 P1 103.6(3)
Pt2 S1 Pt1 P1 -149.94(8)
C1 S1 Pt1 S2 -69.0(3)
Pt2 S1 Pt1 S2 37.47(7)
C1 S1 Pt1 Br1 -134.1(4)
Pt2 S1 Pt1 Br1 -27.6(3)
C2 S2 Pt1 P1 161.6(5)
Pt2 S2 Pt1 P1 -84.4(4)
C2 S2 Pt1 S1 -150.0(4)
Pt2 S2 Pt1 S1 -35.98(7)
C2 S2 Pt1 Br1 19.4(4)
Pt2 S2 Pt1 Br1 133.36(5)
C21 P2 Pt2 S1 -72.4(3)
C27 P2 Pt2 S1 45.9(3)
C33 P2 Pt2 S1 167.8(3)
C21 P2 Pt2 S2 -72.4(4)
C27 P2 Pt2 S2 46.0(5)
C33 P2 Pt2 S2 167.9(4)
C21 P2 Pt2 Br2 103.1(3)
C27 P2 Pt2 Br2 -138.5(3)
C33 P2 Pt2 Br2 -16.6(3)
C1 S1 Pt2 P2 -108.6(4)
Pt1 S1 Pt2 P2 142.57(8)
C1 S1 Pt2 S2 71.4(4)
Pt1 S1 Pt2 S2 -37.42(7)
C1 S1 Pt2 Br2 111.2(6)
Pt1 S1 Pt2 Br2 2.5(6)
C2 S2 Pt2 P2 149.3(5)
Pt1 S2 Pt2 P2 36.0(4)
C2 S2 Pt2 S1 149.4(4)
Pt1 S2 Pt2 S1 36.09(7)
C2 S2 Pt2 Br2 -26.2(4)
Pt1 S2 Pt2 Br2 -139.48(5)
